data_4024239
loop_
_publ_author_name
'Chunli Li'
'Jianwu Shi'
'Li Xu'
'Yangguang Wang'
'Yanxiang Cheng'
'Hua Wang'

_publ_section_title
;
Syntheses and Crystal Structures of Fused Thiophenes: [7]Helicene and
Double Helicene, a D2-Symmetric Dimer of
3,3'-Bis(dithieno[2,3-b:3',2'-d]thiophene)
;
_journal_name_full 'Journal of Organic Chemistry'
_journal_page_first 408
_journal_page_last 411
_journal_paper_doi 10.1021/jo802080g
_journal_volume 74
_journal_year 2009
_chemical_formula_sum 'C22 H20 S7 Si2'
_chemical_formula_weight 564.98
_chemical_name_systematic
; 
 ? 
;
_space_group_IT_number 2
_symmetry_cell_setting triclinic
_symmetry_space_group_name_Hall '-P 1'
_symmetry_space_group_name_H-M 'P -1'
_atom_sites_solution_hydrogens geom
_atom_sites_solution_primary direct
_atom_sites_solution_secondary difmap
_audit_creation_method SHELXL-97
_cell_angle_alpha 73.108(8)
_cell_angle_beta 81.205(9)
_cell_angle_gamma 72.258(8)
_cell_formula_units_Z 2
_cell_length_a 7.964(4)
_cell_length_b 11.560(5)
_cell_length_c 16.232(7)
_cell_measurement_temperature 296(2)
_cell_volume 1358.5(11)
_computing_structure_refinement 'SHELXL-97 (Sheldrick, 1997)'
_computing_structure_solution 'SHELXS-97 (Sheldrick, 1990)'
_diffrn_ambient_temperature 296(2)
_diffrn_measured_fraction_theta_full 0.911
_diffrn_measured_fraction_theta_max 0.911
_diffrn_radiation_monochromator graphite
_diffrn_radiation_source 'fine-focus sealed tube'
_diffrn_radiation_type MoK\a
_diffrn_radiation_wavelength 0.71073
_diffrn_reflns_av_R_equivalents 0.0257
_diffrn_reflns_av_sigmaI/netI 0.0649
_diffrn_reflns_limit_h_max 10
_diffrn_reflns_limit_h_min -10
_diffrn_reflns_limit_k_max 15
_diffrn_reflns_limit_k_min -15
_diffrn_reflns_limit_l_max 21
_diffrn_reflns_limit_l_min -14
_diffrn_reflns_number 8637
_diffrn_reflns_theta_full 28.36
_diffrn_reflns_theta_max 28.36
_diffrn_reflns_theta_min 1.92
_exptl_absorpt_coefficient_mu 0.679
_exptl_absorpt_correction_T_max 0.9352
_exptl_absorpt_correction_T_min 0.8992
_exptl_crystal_density_diffrn 1.381
_exptl_crystal_density_method 'not measured'
_exptl_crystal_F_000 584
_exptl_crystal_size_max 0.16
_exptl_crystal_size_mid 0.12
_exptl_crystal_size_min 0.10
_refine_diff_density_max 0.262
_refine_diff_density_min -0.291
_refine_diff_density_rms 0.062
_refine_ls_extinction_method none
_refine_ls_goodness_of_fit_ref 1.010
_refine_ls_hydrogen_treatment constr
_refine_ls_matrix_type full
_refine_ls_number_parameters 280
_refine_ls_number_reflns 6200
_refine_ls_number_restraints 0
_refine_ls_restrained_S_all 1.010
_refine_ls_R_factor_all 0.0949
_refine_ls_R_factor_gt 0.0485
_refine_ls_shift/su_max 0.001
_refine_ls_shift/su_mean 0.000
_refine_ls_structure_factor_coef Fsqd
_refine_ls_weighting_details 'calc w=1/[\s^2^(Fo^2^)+(0.0450P)^2^+0.0000P] where P=(Fo^2^+2Fc^2^)/3'
_refine_ls_weighting_scheme calc
_refine_ls_wR_factor_gt 0.0988
_refine_ls_wR_factor_ref 0.1175
_reflns_number_gt 3642
_reflns_number_total 6200
_reflns_threshold_expression >2sigma(I)
_cod_data_source_file jo802080g_si_001.cif
_cod_data_source_block w001
_cod_depositor_comments
;
The following automatic conversions were performed:
'_symmetry_cell_setting' value 'Triclinic' changed to 'triclinic'
according to '/home/saulius/struct/CIF-dictionaries/cif_core.dic'
dictionary named 'cif_core.dic' version 2.4.1 from 2010-06-29.

Automatic conversion script
Id: cif_fix_enum 1527 2010-12-29 10:47:43Z saulius 
;
_cod_original_sg_symbol_H-M P-1
_cod_database_code 4024239

loop_
_symmetry_equiv_pos_as_xyz
'x, y, z'
'-x, -y, -z'

loop_
_atom_site_label
_atom_site_type_symbol
_atom_site_fract_x
_atom_site_fract_y
_atom_site_fract_z
_atom_site_U_iso_or_equiv
_atom_site_adp_type
_atom_site_occupancy
_atom_site_symmetry_multiplicity
_atom_site_calc_flag
_atom_site_refinement_flags
_atom_site_disorder_assembly
_atom_site_disorder_group
S1 S 0.74036(13) 1.10277(8) 0.66487(6) 0.0592(3) Uani 1 1 d . . .
S2 S 0.74143(12) 1.11455(8) 0.46872(5) 0.0543(2) Uani 1 1 d . . .
S3 S 0.70712(12) 0.93474(8) 0.36315(5) 0.0509(2) Uani 1 1 d . . .
S4 S 0.68462(12) 0.65828(8) 0.39826(5) 0.0516(2) Uani 1 1 d . . .
S5 S 0.74601(12) 0.40980(8) 0.54795(6) 0.0561(2) Uani 1 1 d . . .
S6 S 0.90556(13) 0.30397(8) 0.73000(6) 0.0567(3) Uani 1 1 d . . .
S7 S 1.11736(13) 0.39250(8) 0.83712(5) 0.0579(3) Uani 1 1 d . . .
Si1 Si 1.29562(13) 0.60148(10) 0.83722(6) 0.0572(3) Uani 1 1 d . . .
Si2 Si 0.69342(17) 0.94629(10) 0.85530(7) 0.0724(3) Uani 1 1 d . . .
C1 C 0.7399(4) 0.9576(3) 0.7376(2) 0.0501(8) Uani 1 1 d . . .
C2 C 0.7560(4) 0.8704(3) 0.69336(19) 0.0443(7) Uani 1 1 d . . .
H2A H 0.7568 0.7877 0.7212 0.053 Uiso 1 1 calc R . .
C3 C 0.7716(4) 0.9147(3) 0.60156(19) 0.0398(7) Uani 1 1 d . . .
C4 C 0.7601(4) 1.0427(3) 0.57817(19) 0.0458(8) Uani 1 1 d . . .
C5 C 0.7486(4) 0.9697(3) 0.45346(19) 0.0438(7) Uani 1 1 d . . .
C6 C 0.7723(4) 0.8710(3) 0.52742(18) 0.0393(7) Uani 1 1 d . . .
C7 C 0.7696(4) 0.7572(3) 0.50854(18) 0.0382(7) Uani 1 1 d . . .
C8 C 0.7254(4) 0.7818(3) 0.42418(19) 0.0445(7) Uani 1 1 d . . .
C9 C 0.7393(4) 0.5664(3) 0.50039(19) 0.0468(8) Uani 1 1 d . . .
C10 C 0.7902(4) 0.6257(3) 0.55184(18) 0.0411(7) Uani 1 1 d . . .
C11 C 0.8547(4) 0.5361(3) 0.63113(18) 0.0409(7) Uani 1 1 d . . .
C12 C 0.8290(4) 0.4193(3) 0.6380(2) 0.0488(8) Uani 1 1 d . . .
C13 C 0.9833(4) 0.4108(3) 0.75883(19) 0.0461(8) Uani 1 1 d . . .
C14 C 0.9542(4) 0.5283(3) 0.70065(18) 0.0398(7) Uani 1 1 d . . .
C15 C 1.0506(4) 0.6017(3) 0.71919(19) 0.0424(7) Uani 1 1 d . . .
H15A H 1.0503 0.6819 0.6853 0.051 Uiso 1 1 calc R . .
C16 C 1.1448(4) 0.5438(3) 0.79178(19) 0.0486(8) Uani 1 1 d . . .
C17 C 1.3024(7) 0.7568(4) 0.7647(3) 0.117(2) Uani 1 1 d . . .
H17A H 1.3447 0.7480 0.7076 0.175 Uiso 1 1 calc R . .
H17B H 1.3803 0.7893 0.7856 0.175 Uiso 1 1 calc R . .
H17C H 1.1858 0.8138 0.7632 0.175 Uiso 1 1 calc R . .
C18 C 1.5168(6) 0.4882(5) 0.8403(3) 0.1233(19) Uani 1 1 d . . .
H18A H 1.5104 0.4085 0.8785 0.185 Uiso 1 1 calc R . .
H18B H 1.5975 0.5189 0.8607 0.185 Uiso 1 1 calc R . .
H18C H 1.5577 0.4781 0.7834 0.185 Uiso 1 1 calc R . .
C19 C 1.2143(6) 0.6118(5) 0.9486(2) 0.1040(16) Uani 1 1 d . . .
H19A H 1.2125 0.5298 0.9844 0.156 Uiso 1 1 calc R . .
H19B H 1.0969 0.6676 0.9483 0.156 Uiso 1 1 calc R . .
H19C H 1.2911 0.6434 0.9710 0.156 Uiso 1 1 calc R . .
C20 C 0.8682(8) 0.9868(5) 0.8969(3) 0.135(2) Uani 1 1 d . . .
H20A H 0.8691 1.0718 0.8677 0.203 Uiso 1 1 calc R . .
H20B H 0.9813 0.9307 0.8865 0.203 Uiso 1 1 calc R . .
H20C H 0.8441 0.9788 0.9577 0.203 Uiso 1 1 calc R . .
C21 C 0.4759(8) 1.0607(5) 0.8684(3) 0.178(3) Uani 1 1 d . . .
H21A H 0.4834 1.1443 0.8393 0.267 Uiso 1 1 calc R . .
H21B H 0.4441 1.0548 0.9286 0.267 Uiso 1 1 calc R . .
H21C H 0.3879 1.0421 0.8439 0.267 Uiso 1 1 calc R . .
C22 C 0.6864(6) 0.7828(4) 0.9116(2) 0.0878(13) Uani 1 1 d . . .
H22A H 0.5951 0.7637 0.8899 0.132 Uiso 1 1 calc R . .
H22B H 0.6621 0.7750 0.9724 0.132 Uiso 1 1 calc R . .
H22C H 0.7983 0.7252 0.9014 0.132 Uiso 1 1 calc R . .

loop_
_atom_site_aniso_label
_atom_site_aniso_U_11
_atom_site_aniso_U_22
_atom_site_aniso_U_33
_atom_site_aniso_U_23
_atom_site_aniso_U_13
_atom_site_aniso_U_12
S1 0.0831(7) 0.0392(5) 0.0601(6) -0.0134(4) -0.0202(5) -0.0159(5)
S2 0.0681(6) 0.0400(5) 0.0531(5) -0.0035(4) -0.0086(4) -0.0186(4)
S3 0.0579(6) 0.0485(5) 0.0442(5) -0.0078(4) -0.0076(4) -0.0137(4)
S4 0.0554(6) 0.0549(5) 0.0506(5) -0.0173(4) -0.0075(4) -0.0187(4)
S5 0.0682(6) 0.0484(5) 0.0618(6) -0.0167(4) -0.0041(4) -0.0283(5)
S6 0.0745(7) 0.0397(5) 0.0560(5) -0.0080(4) 0.0022(4) -0.0232(4)
S7 0.0709(7) 0.0457(5) 0.0489(5) 0.0009(4) -0.0106(4) -0.0136(4)
Si1 0.0538(6) 0.0678(7) 0.0478(6) -0.0053(5) -0.0139(5) -0.0178(5)
Si2 0.1067(10) 0.0554(6) 0.0504(6) -0.0176(5) -0.0210(6) -0.0043(6)
C1 0.062(2) 0.0369(18) 0.0480(19) -0.0070(15) -0.0148(16) -0.0068(16)
C2 0.0450(19) 0.0347(17) 0.0512(19) -0.0096(14) -0.0126(15) -0.0050(14)
C3 0.0348(17) 0.0348(16) 0.0476(19) -0.0084(14) -0.0063(13) -0.0070(13)
C4 0.047(2) 0.0383(18) 0.0517(19) -0.0123(14) -0.0059(15) -0.0096(15)
C5 0.0432(19) 0.0409(17) 0.0468(19) -0.0107(14) -0.0034(14) -0.0113(14)
C6 0.0339(17) 0.0383(16) 0.0442(18) -0.0093(14) -0.0059(13) -0.0075(13)
C7 0.0322(17) 0.0412(17) 0.0412(17) -0.0120(13) -0.0020(13) -0.0093(13)
C8 0.0433(19) 0.0441(18) 0.0456(18) -0.0135(14) -0.0023(14) -0.0100(15)
C9 0.046(2) 0.0485(19) 0.051(2) -0.0147(15) -0.0041(15) -0.0190(15)
C10 0.0365(18) 0.0415(17) 0.0463(18) -0.0134(14) -0.0017(14) -0.0106(14)
C11 0.0437(19) 0.0356(16) 0.0413(17) -0.0084(13) 0.0010(14) -0.0117(14)
C12 0.054(2) 0.0442(19) 0.052(2) -0.0139(15) 0.0019(15) -0.0200(16)
C13 0.054(2) 0.0384(17) 0.0427(18) -0.0089(14) 0.0031(15) -0.0126(15)
C14 0.0408(18) 0.0357(16) 0.0397(17) -0.0081(13) -0.0011(13) -0.0085(14)
C15 0.0405(18) 0.0349(16) 0.0466(18) -0.0062(13) -0.0038(14) -0.0067(14)
C16 0.050(2) 0.0466(19) 0.0448(19) -0.0067(15) -0.0048(15) -0.0112(16)
C17 0.162(5) 0.110(4) 0.102(4) 0.019(3) -0.059(3) -0.092(4)
C18 0.057(3) 0.163(5) 0.147(5) -0.063(4) -0.030(3) 0.006(3)
C19 0.111(4) 0.153(5) 0.066(3) -0.039(3) -0.005(3) -0.052(4)
C20 0.241(7) 0.126(4) 0.080(3) -0.015(3) -0.053(4) -0.099(5)
C21 0.211(7) 0.158(5) 0.073(4) -0.044(3) -0.007(4) 0.094(5)
C22 0.116(4) 0.084(3) 0.061(3) -0.005(2) -0.012(2) -0.033(3)

loop_
_atom_type_symbol
_atom_type_description
_atom_type_scat_dispersion_real
_atom_type_scat_dispersion_imag
_atom_type_scat_source
C C 0.0033 0.0016 'International Tables Vol C Tables 4.2.6.8 and 6.1.1.4'
H H 0.0000 0.0000 'International Tables Vol C Tables 4.2.6.8 and 6.1.1.4'
Si Si 0.0817 0.0704 'International Tables Vol C Tables 4.2.6.8 and 6.1.1.4'
S S 0.1246 0.1234 'International Tables Vol C Tables 4.2.6.8 and 6.1.1.4'

loop_
_geom_angle_atom_site_label_1
_geom_angle_atom_site_label_2
_geom_angle_atom_site_label_3
_geom_angle
_geom_angle_site_symmetry_1
_geom_angle_site_symmetry_3
_geom_angle_publ_flag
C4 S1 C1 91.90(15) . . ?
C4 S2 C5 88.60(14) . . ?
C8 S3 C5 88.62(14) . . ?
C9 S4 C8 88.57(14) . . ?
C9 S5 C12 89.00(14) . . ?
C12 S6 C13 88.99(15) . . ?
C13 S7 C16 91.84(14) . . ?
C18 Si1 C19 108.6(2) . . ?
C18 Si1 C17 110.9(2) . . ?
C19 Si1 C17 111.7(2) . . ?
C18 Si1 C16 108.5(2) . . ?
C19 Si1 C16 110.05(18) . . ?
C17 Si1 C16 107.01(16) . . ?
C21 Si2 C22 111.1(3) . . ?
C21 Si2 C1 106.81(18) . . ?
C22 Si2 C1 108.10(16) . . ?
C21 Si2 C20 109.9(3) . . ?
C22 Si2 C20 110.5(2) . . ?
C1 Si2 C20 110.3(2) . . ?
C2 C1 S1 109.8(2) . . ?
C2 C1 Si2 130.0(2) . . ?
S1 C1 Si2 119.81(18) . . ?
C1 C2 C3 115.5(3) . . ?
C1 C2 H2A 122.2 . . ?
C3 C2 H2A 122.2 . . ?
C4 C3 C2 109.7(3) . . ?
C4 C3 C6 111.1(3) . . ?
C2 C3 C6 138.5(3) . . ?
C3 C4 S1 113.1(2) . . ?
C3 C4 S2 114.5(2) . . ?
S1 C4 S2 131.84(18) . . ?
C6 C5 S3 115.4(2) . . ?
C6 C5 S2 114.7(2) . . ?
S3 C5 S2 129.57(18) . . ?
C5 C6 C3 110.9(3) . . ?
C5 C6 C7 110.2(3) . . ?
C3 C6 C7 138.4(3) . . ?
C8 C7 C6 110.8(2) . . ?
C8 C7 C10 109.8(3) . . ?
C6 C7 C10 139.3(3) . . ?
C7 C8 S3 114.7(2) . . ?
C7 C8 S4 115.4(2) . . ?
S3 C8 S4 129.81(19) . . ?
C10 C9 S4 115.2(2) . . ?
C10 C9 S5 114.9(2) . . ?
S4 C9 S5 129.89(18) . . ?
C9 C10 C7 110.5(3) . . ?
C9 C10 C11 110.4(3) . . ?
C7 C10 C11 139.0(3) . . ?
C12 C11 C14 110.4(3) . . ?
C12 C11 C10 110.8(3) . . ?
C14 C11 C10 138.4(3) . . ?
C11 C12 S6 114.6(2) . . ?
C11 C12 S5 114.5(2) . . ?
S6 C12 S5 130.57(18) . . ?
C14 C13 S7 112.8(2) . . ?
C14 C13 S6 114.6(2) . . ?
S7 C13 S6 131.84(18) . . ?
C13 C14 C15 111.2(3) . . ?
C13 C14 C11 111.2(3) . . ?
C15 C14 C11 136.8(3) . . ?
C16 C15 C14 114.2(3) . . ?
C16 C15 H15A 122.9 . . ?
C14 C15 H15A 122.9 . . ?
C15 C16 S7 109.8(2) . . ?
C15 C16 Si1 128.9(2) . . ?
S7 C16 Si1 121.13(17) . . ?
Si1 C17 H17A 109.5 . . ?
Si1 C17 H17B 109.5 . . ?
H17A C17 H17B 109.5 . . ?
Si1 C17 H17C 109.5 . . ?
H17A C17 H17C 109.5 . . ?
H17B C17 H17C 109.5 . . ?
Si1 C18 H18A 109.5 . . ?
Si1 C18 H18B 109.5 . . ?
H18A C18 H18B 109.5 . . ?
Si1 C18 H18C 109.5 . . ?
H18A C18 H18C 109.5 . . ?
H18B C18 H18C 109.5 . . ?
Si1 C19 H19A 109.5 . . ?
Si1 C19 H19B 109.5 . . ?
H19A C19 H19B 109.5 . . ?
Si1 C19 H19C 109.5 . . ?
H19A C19 H19C 109.5 . . ?
H19B C19 H19C 109.5 . . ?
Si2 C20 H20A 109.5 . . ?
Si2 C20 H20B 109.5 . . ?
H20A C20 H20B 109.5 . . ?
Si2 C20 H20C 109.5 . . ?
H20A C20 H20C 109.5 . . ?
H20B C20 H20C 109.5 . . ?
Si2 C21 H21A 109.5 . . ?
Si2 C21 H21B 109.5 . . ?
H21A C21 H21B 109.5 . . ?
Si2 C21 H21C 109.5 . . ?
H21A C21 H21C 109.5 . . ?
H21B C21 H21C 109.5 . . ?
Si2 C22 H22A 109.5 . . ?
Si2 C22 H22B 109.5 . . ?
H22A C22 H22B 109.5 . . ?
Si2 C22 H22C 109.5 . . ?
H22A C22 H22C 109.5 . . ?
H22B C22 H22C 109.5 . . ?

loop_
_geom_bond_atom_site_label_1
_geom_bond_atom_site_label_2
_geom_bond_distance
_geom_bond_site_symmetry_2
_geom_bond_publ_flag
S1 C4 1.709(3) . ?
S1 C1 1.749(3) . ?
S2 C4 1.737(3) . ?
S2 C5 1.746(3) . ?
S3 C8 1.732(3) . ?
S3 C5 1.731(3) . ?
S4 C9 1.727(3) . ?
S4 C8 1.731(3) . ?
S5 C9 1.737(3) . ?
S5 C12 1.737(3) . ?
S6 C12 1.734(3) . ?
S6 C13 1.737(3) . ?
S7 C13 1.709(3) . ?
S7 C16 1.756(3) . ?
Si1 C18 1.845(4) . ?
Si1 C19 1.850(4) . ?
Si1 C17 1.851(4) . ?
Si1 C16 1.865(3) . ?
Si2 C21 1.857(5) . ?
Si2 C22 1.859(4) . ?
Si2 C1 1.864(3) . ?
Si2 C20 1.865(5) . ?
C1 C2 1.364(4) . ?
C2 C3 1.427(4) . ?
C2 H2A 0.9300 . ?
C3 C4 1.394(4) . ?
C3 C6 1.433(4) . ?
C5 C6 1.386(4) . ?
C6 C7 1.441(4) . ?
C7 C8 1.393(4) . ?
C7 C10 1.448(4) . ?
C9 C10 1.392(4) . ?
C10 C11 1.448(4) . ?
C11 C12 1.396(4) . ?
C11 C14 1.442(4) . ?
C13 C14 1.385(4) . ?
C14 C15 1.420(4) . ?
C15 C16 1.380(4) . ?
C15 H15A 0.9300 . ?
C17 H17A 0.9600 . ?
C17 H17B 0.9600 . ?
C17 H17C 0.9600 . ?
C18 H18A 0.9600 . ?
C18 H18B 0.9600 . ?
C18 H18C 0.9600 . ?
C19 H19A 0.9600 . ?
C19 H19B 0.9600 . ?
C19 H19C 0.9600 . ?
C20 H20A 0.9600 . ?
C20 H20B 0.9600 . ?
C20 H20C 0.9600 . ?
C21 H21A 0.9600 . ?
C21 H21B 0.9600 . ?
C21 H21C 0.9600 . ?
C22 H22A 0.9600 . ?
C22 H22B 0.9600 . ?
C22 H22C 0.9600 . ?

loop_
_geom_torsion_atom_site_label_1
_geom_torsion_atom_site_label_2
_geom_torsion_atom_site_label_3
_geom_torsion_atom_site_label_4
_geom_torsion
_geom_torsion_site_symmetry_1
_geom_torsion_site_symmetry_2
_geom_torsion_site_symmetry_3
_geom_torsion_site_symmetry_4
_geom_torsion_publ_flag
C4 S1 C1 C2 0.5(3) . . . . ?
C4 S1 C1 Si2 -172.6(2) . . . . ?
C21 Si2 C1 C2 -115.4(4) . . . . ?
C22 Si2 C1 C2 4.2(4) . . . . ?
C20 Si2 C1 C2 125.2(4) . . . . ?
C21 Si2 C1 S1 56.0(3) . . . . ?
C22 Si2 C1 S1 175.7(2) . . . . ?
C20 Si2 C1 S1 -63.4(3) . . . . ?
S1 C1 C2 C3 0.8(4) . . . . ?
Si2 C1 C2 C3 172.9(2) . . . . ?
C1 C2 C3 C4 -2.1(4) . . . . ?
C1 C2 C3 C6 -171.5(3) . . . . ?
C2 C3 C4 S1 2.4(3) . . . . ?
C6 C3 C4 S1 174.9(2) . . . . ?
C2 C3 C4 S2 -170.1(2) . . . . ?
C6 C3 C4 S2 2.3(3) . . . . ?
C1 S1 C4 C3 -1.7(3) . . . . ?
C1 S1 C4 S2 169.2(3) . . . . ?
C5 S2 C4 C3 0.1(2) . . . . ?
C5 S2 C4 S1 -170.7(3) . . . . ?
C8 S3 C5 C6 -1.1(2) . . . . ?
C8 S3 C5 S2 -173.3(2) . . . . ?
C4 S2 C5 C6 -2.7(2) . . . . ?
C4 S2 C5 S3 169.5(2) . . . . ?
S3 C5 C6 C3 -168.8(2) . . . . ?
S2 C5 C6 C3 4.5(3) . . . . ?
S3 C5 C6 C7 4.5(3) . . . . ?
S2 C5 C6 C7 177.8(2) . . . . ?
C4 C3 C6 C5 -4.3(4) . . . . ?
C2 C3 C6 C5 165.0(3) . . . . ?
C4 C3 C6 C7 -174.8(3) . . . . ?
C2 C3 C6 C7 -5.5(6) . . . . ?
C5 C6 C7 C8 -6.4(3) . . . . ?
C3 C6 C7 C8 164.2(3) . . . . ?
C5 C6 C7 C10 177.8(3) . . . . ?
C3 C6 C7 C10 -11.6(6) . . . . ?
C6 C7 C8 S3 5.8(3) . . . . ?
C10 C7 C8 S3 -177.1(2) . . . . ?
C6 C7 C8 S4 -170.6(2) . . . . ?
C10 C7 C8 S4 6.6(3) . . . . ?
C5 S3 C8 C7 -2.8(2) . . . . ?
C5 S3 C8 S4 172.9(2) . . . . ?
C9 S4 C8 C7 -3.2(2) . . . . ?
C9 S4 C8 S3 -178.9(2) . . . . ?
C8 S4 C9 C10 -1.3(3) . . . . ?
C8 S4 C9 S5 -179.4(2) . . . . ?
C12 S5 C9 C10 -2.6(3) . . . . ?
C12 S5 C9 S4 175.5(2) . . . . ?
S4 C9 C10 C7 5.1(3) . . . . ?
S5 C9 C10 C7 -176.5(2) . . . . ?
S4 C9 C10 C11 -172.5(2) . . . . ?
S5 C9 C10 C11 5.8(3) . . . . ?
C8 C7 C10 C9 -7.2(3) . . . . ?
C6 C7 C10 C9 168.7(3) . . . . ?
C8 C7 C10 C11 169.5(4) . . . . ?
C6 C7 C10 C11 -14.6(7) . . . . ?
C9 C10 C11 C12 -6.7(4) . . . . ?
C7 C10 C11 C12 176.6(3) . . . . ?
C9 C10 C11 C14 164.8(3) . . . . ?
C7 C10 C11 C14 -11.8(7) . . . . ?
C14 C11 C12 S6 4.9(3) . . . . ?
C10 C11 C12 S6 178.9(2) . . . . ?
C14 C11 C12 S5 -169.0(2) . . . . ?
C10 C11 C12 S5 5.0(3) . . . . ?
C13 S6 C12 C11 -2.5(3) . . . . ?
C13 S6 C12 S5 170.2(2) . . . . ?
C9 S5 C12 C11 -1.5(3) . . . . ?
C9 S5 C12 S6 -174.2(3) . . . . ?
C16 S7 C13 C14 -1.6(3) . . . . ?
C16 S7 C13 S6 167.4(3) . . . . ?
C12 S6 C13 C14 -0.7(3) . . . . ?
C12 S6 C13 S7 -169.6(3) . . . . ?
S7 C13 C14 C15 2.6(3) . . . . ?
S6 C13 C14 C15 -168.4(2) . . . . ?
S7 C13 C14 C11 174.6(2) . . . . ?
S6 C13 C14 C11 3.5(3) . . . . ?
C12 C11 C14 C13 -5.2(4) . . . . ?
C10 C11 C14 C13 -176.8(4) . . . . ?
C12 C11 C14 C15 163.8(3) . . . . ?
C10 C11 C14 C15 -7.8(7) . . . . ?
C13 C14 C15 C16 -2.5(4) . . . . ?
C11 C14 C15 C16 -171.5(3) . . . . ?
C14 C15 C16 S7 1.3(4) . . . . ?
C14 C15 C16 Si1 177.2(2) . . . . ?
C13 S7 C16 C15 0.1(3) . . . . ?
C13 S7 C16 Si1 -176.1(2) . . . . ?
C18 Si1 C16 C15 -120.6(3) . . . . ?
C19 Si1 C16 C15 120.7(3) . . . . ?
C17 Si1 C16 C15 -0.9(4) . . . . ?
C18 Si1 C16 S7 54.8(3) . . . . ?
C19 Si1 C16 S7 -63.9(3) . . . . ?
C17 Si1 C16 S7 174.5(2) . . . . ?

loop_
_cod_related_entry_id
_cod_related_entry_database
_cod_related_entry_code
1 ChemSpider 30658863
